data_1531069
loop_
_publ_author_name
'Alimpiev, A.I.'
'Solntsev, V.P.'
'Merkulov, A.A.'
'Tsvetkov, E.G.'
'Pestryakov, E.V.'
'Matrosov, V.N.'

_publ_section_title
;
 Growth and crystal structure of the Be Al6 O10 single crystals
;
_journal_name_full 'Journal of Crystal Growth'
_journal_page_first 884
_journal_page_last 889
_journal_volume 237
_journal_year 2002
_chemical_formula_sum 'Al6 Be O10'
_chemical_name_systematic 'Be (Al6 O10)'
_space_group_IT_number 14
_symmetry_space_group_name_Hall '-P 2ybc'
_symmetry_space_group_name_H-M 'P 1 21/c 1'
_cell_angle_alpha 90
_cell_angle_beta 90.026
_cell_angle_gamma 90
_cell_formula_units_Z 8
_cell_length_a 8.924
_cell_length_b 13.8123
_cell_length_c 9.5483
_cell_volume 1176.933
_citation_journal_id_ASTM JCRGAE
_cod_data_source_file Alimpiev_JCRGAE_2002_696.cif
_cod_data_source_block Al6Be1O10
_cod_original_cell_volume 1176.932
_cod_original_formula_sum 'Al6 Be1 O10'
_cod_database_code 1531069

loop_
_symmetry_equiv_pos_as_xyz
x,y,z
-x,y+1/2,-z+1/2
-x,-y,-z
x,-y-1/2,z-1/2

loop_
_atom_site_label
_atom_site_type_symbol
_atom_site_fract_x
_atom_site_fract_y
_atom_site_fract_z
_atom_site_occupancy
_atom_site_U_iso_or_equiv
O17 O-2 0.74521 0.23865 0.04535 1 0.0
Al4 Al+3 0.36574 0.04257 0.55861 1 0.0
Al8 Al+3 0.14562 0.15585 0.79043 1 0.0
O1 O-2 0.24544 0.15011 -0.02958 1 0.0
O4 O-2 0.25898 -0.05196 0.46096 1 0.0
Al11 Al+3 0.37678 0.14049 0.29508 1 0.0
O12 O-2 0.24921 0.05352 0.19985 1 0.0
Al5 Al+3 0.6347 -0.03967 0.96995 1 0.0
Al9 Al+3 0.05856 0.14942 0.45885 1 0.0
O11 O-2 -0.01999 0.14641 0.12334 1 0.0
O3 O-2 0.25311 0.84903 0.7179 1 0.0
Al3 Al+3 0.37015 0.25164 0.54561 1 0.0
Al7 Al+3 0.12886 -0.04124 0.77973 1 0.0
O14 O-2 0.26041 0.14984 0.46098 1 0.0
O16 O-2 0.47972 0.14854 0.12852 1 0.0
O8 O-2 -0.00458 0.25679 0.36884 1 0.0
Al12 Al+3 0.87706 0.14065 -0.04509 1 0.0
O20 O-2 0.24821 -0.05548 -0.05276 1 0.0
O7 O-2 0.00868 0.84445 0.36917 1 0.0
O19 O-2 0.00046 0.05904 0.85202 1 0.0
O15 O-2 0.24504 0.0557 0.70967 1 0.0
Al6 Al+3 0.64648 0.15536 0.46113 1 0.0
O18 O-2 0.50281 0.05921 0.39476 1 0.0
O2 O-2 0.4919 0.15329 0.62039 1 0.0
Al1 Al+3 0.1301 0.74841 0.29439 1 0.0
Al2 Al+3 0.85946 0.04197 0.69264 1 0.0
O5 O-2 0.50644 0.0497 0.89201 1 0.0
Be1 Be+2 0.15566 0.1441 0.12541 1 0.0
O13 O-2 0.24471 0.23792 0.20595 1 0.0
Be2 Be+2 0.65558 0.14503 0.12777 1 0.0
Al10 Al+3 0.55667 0.14894 0.79453 1 0.0
O10 O-2 0.7584 0.1487 0.78925 1 0.0
O6 O-2 0.00802 0.04969 0.36243 1 0.0
O9 O-2 0.49569 0.25691 0.88317 1 0.0
